data_4126092
loop_
_publ_author_name
'Marshall, Ross J.'
'Kalinovskyy, Yaroslav'
'Griffin, Sarah L.'
'Wilson, Claire'
'Blight, Barry A.'
'Forgan, Ross S.'

_publ_section_title
;
 Functional Versatility of a Series of Zr Metal-Organic Frameworks Probed
 by Solid-State Photoluminescence Spectroscopy.
;
_journal_issue 17
_journal_name_full 'Journal of the American Chemical Society'
_journal_page_first 6253
_journal_page_last 6260
_journal_paper_doi 10.1021/jacs.7b02184
_journal_volume 139
_journal_year 2017
_chemical_formula_moiety 'C144 H52 F24 Hf6 O32'
_chemical_formula_sum 'C144 H52 F24 Hf6 O32'
_chemical_formula_weight 3820.79
_space_group_crystal_system cubic
_space_group_IT_number 227
_space_group_name_Hall '-F 4vw 2vw 3'
_space_group_name_H-M_alt 'F d -3 m'
_symmetry_space_group_name_Hall '-F 4vw 2vw 3'
_symmetry_space_group_name_H-M 'F d -3 m :2'
_atom_sites_solution_hydrogens geom
_audit_creation_date 2016-09-05
_audit_creation_method
;
Olex2 1.2
(compiled 2016.08.25 svn.r3337 for OlexSys, GUI svn.r5221)
;
_cell_angle_alpha 90
_cell_angle_beta 90
_cell_angle_gamma 90
_cell_formula_units_Z 8
_cell_length_a 39.828(14)
_cell_length_b 39.828(14)
_cell_length_c 39.828(14)
_cell_measurement_reflns_used 1494
_cell_measurement_temperature 100(2)
_cell_measurement_theta_max 18.189
_cell_measurement_theta_min 2.229
_cell_volume 63178(4)
_computing_cell_refinement 'SAINT v8.34A (Bruker, 2013)'
_computing_data_collection Collect
_computing_data_reduction 'SAINT v8.34A (Bruker, 2013)'
_computing_molecular_graphics 'Olex2 (Dolomanov et al., 2009)'
_computing_publication_material 'Olex2 (Dolomanov et al., 2009)'
_computing_structure_refinement 'ShelXL (Sheldrick, 2015)'
_computing_structure_solution 'ShelXT (Sheldrick, 2015)'
_diffrn_ambient_temperature 100(2)
_diffrn_measured_fraction_theta_full 1.000
_diffrn_measured_fraction_theta_max 1.000
_diffrn_measurement_device_type KappaCCD
_diffrn_measurement_method '\f and \w scans'
_diffrn_radiation_type MoK\a
_diffrn_radiation_wavelength 0.71073
_diffrn_reflns_av_R_equivalents 0.3905
_diffrn_reflns_av_unetI/netI 0.1250
_diffrn_reflns_Laue_measured_fraction_full 1.000
_diffrn_reflns_Laue_measured_fraction_max 1.000
_diffrn_reflns_limit_h_max 47
_diffrn_reflns_limit_h_min -32
_diffrn_reflns_limit_k_max 47
_diffrn_reflns_limit_k_min -32
_diffrn_reflns_limit_l_max 47
_diffrn_reflns_limit_l_min -47
_diffrn_reflns_number 58657
_diffrn_reflns_point_group_measured_fraction_full 1.000
_diffrn_reflns_point_group_measured_fraction_max 1.000
_diffrn_reflns_theta_full 24.949
_diffrn_reflns_theta_max 24.949
_diffrn_reflns_theta_min 0.885
_diffrn_standards_number 0
_exptl_absorpt_coefficient_mu 2.010
_exptl_absorpt_correction_T_max 0.7452
_exptl_absorpt_correction_T_min 0.5223
_exptl_absorpt_correction_type multi-scan
_exptl_absorpt_process_details
;
SADABS-2014/5 (Bruker,2014/5) was used for absorption correction.
wR2(int) was 0.0989 before and 0.0847 after correction.
The Ratio of minimum to maximum transmission is 0.7009.
The \l/2 correction factor is 0.00150.
;
_exptl_crystal_colour yellow
_exptl_crystal_colour_primary yellow
_exptl_crystal_density_diffrn 0.803
_exptl_crystal_description prism
_exptl_crystal_F_000 14560
_exptl_crystal_size_max 0.05
_exptl_crystal_size_mid 0.05
_exptl_crystal_size_min 0.05
_refine_diff_density_max 1.874
_refine_diff_density_min -1.476
_refine_diff_density_rms 0.167
_refine_ls_extinction_method none
_refine_ls_goodness_of_fit_ref 0.985
_refine_ls_hydrogen_treatment constr
_refine_ls_matrix_type full
_refine_ls_number_parameters 92
_refine_ls_number_reflns 2636
_refine_ls_number_restraints 85
_refine_ls_restrained_S_all 0.977
_refine_ls_R_factor_all 0.1425
_refine_ls_R_factor_gt 0.0739
_refine_ls_shift/su_max 0.000
_refine_ls_shift/su_mean 0.000
_refine_ls_structure_factor_coef Fsqd
_refine_ls_weighting_details 'w=1/[\s^2^(Fo^2^)+(0.1564P)^2^] where P=(Fo^2^+2Fc^2^)/3'
_refine_ls_weighting_scheme calc
_refine_ls_wR_factor_gt 0.1957
_refine_ls_wR_factor_ref 0.2661
_reflns_Friedel_coverage 0.000
_reflns_number_gt 1214
_reflns_number_total 2636
_reflns_threshold_expression 'I > 2\s(I)'
_cod_data_source_file ja7b02184_si_009.cif
_cod_data_source_block Hf-L5
_cod_original_cell_volume 63180(64)
_cod_database_code 4126092
_shelx_space_group_comment
;
The symmetry employed for this shelxl refinement is uniquely defined
by the following loop, which should always be used as a source of
symmetry information in preference to the above space-group names.
They are only intended as comments.
;
_olex2_refinement_description
;
1. Fixed Uiso
 At 1.2 times of:
  All C(H) groups
2. Restrained distances
 C9-C8 = C9-C9_$1
 1.39 with sigma of 0.02
 C7-C6
 1.181 with sigma of 0.02
 C8-C9_$1 \\sim C9-C9_$2
 with sigma of 0.02
3. Restrained planarity
 C8, C8_$3, C9_$3, C9, C9_$2, C9_$1
 with sigma of 0.1
4. Rigid body (RIGU) restrains
 All non-hydrogen atoms
 with sigma for 1-2 distances of 0.004 and sigma for 1-3 distances of 0.004
5.a Aromatic/amide H refined with riding coordinates:
 C3(H3), C4(H4)
;
_shelx_shelxl_version_number 2014/7
_olex2_submission_special_instructions 'No special instructions were received'
_platon_squeeze_void_probe_radius 1.20

loop_
_space_group_symop_operation_xyz
'x, y, z'
'-y, x+1/4, z+1/4'
'-x+1/4, -y+1/4, z'
'y+1/4, -x, z+1/4'
'x+1/4, -z, y+1/4'
'x, -y+1/4, -z+1/4'
'x+1/4, z+1/4, -y'
'z+1/4, y+1/4, -x'
'-x+1/4, y, -z+1/4'
'-z, y+1/4, x+1/4'
'z, x, y'
'y, z, x'
'-y+1/4, -z+1/4, x'
'z, -x+1/4, -y+1/4'
'-y+1/4, z, -x+1/4'
'-z+1/4, -x+1/4, y'
'-z+1/4, x, -y+1/4'
'y, -z+1/4, -x+1/4'
'y+1/4, x+1/4, -z'
'-y, -x, -z'
'-x, z+1/4, y+1/4'
'-x, -z, -y'
'z+1/4, -y, x+1/4'
'-z, -y, -x'
'x, y+1/2, z+1/2'
'-y, x+3/4, z+3/4'
'-x+1/4, -y+3/4, z+1/2'
'y+1/4, -x+1/2, z+3/4'
'x+1/4, -z+1/2, y+3/4'
'x, -y+3/4, -z+3/4'
'x+1/4, z+3/4, -y+1/2'
'z+1/4, y+3/4, -x+1/2'
'-x+1/4, y+1/2, -z+3/4'
'-z, y+3/4, x+3/4'
'z, x+1/2, y+1/2'
'y, z+1/2, x+1/2'
'-y+1/4, -z+3/4, x+1/2'
'z, -x+3/4, -y+3/4'
'-y+1/4, z+1/2, -x+3/4'
'-z+1/4, -x+3/4, y+1/2'
'-z+1/4, x+1/2, -y+3/4'
'y, -z+3/4, -x+3/4'
'y+1/4, x+3/4, -z+1/2'
'-y, -x+1/2, -z+1/2'
'-x, z+3/4, y+3/4'
'-x, -z+1/2, -y+1/2'
'z+1/4, -y+1/2, x+3/4'
'-z, -y+1/2, -x+1/2'
'x+1/2, y, z+1/2'
'-y+1/2, x+1/4, z+3/4'
'-x+3/4, -y+1/4, z+1/2'
'y+3/4, -x, z+3/4'
'x+3/4, -z, y+3/4'
'x+1/2, -y+1/4, -z+3/4'
'x+3/4, z+1/4, -y+1/2'
'z+3/4, y+1/4, -x+1/2'
'-x+3/4, y, -z+3/4'
'-z+1/2, y+1/4, x+3/4'
'z+1/2, x, y+1/2'
'y+1/2, z, x+1/2'
'-y+3/4, -z+1/4, x+1/2'
'z+1/2, -x+1/4, -y+3/4'
'-y+3/4, z, -x+3/4'
'-z+3/4, -x+1/4, y+1/2'
'-z+3/4, x, -y+3/4'
'y+1/2, -z+1/4, -x+3/4'
'y+3/4, x+1/4, -z+1/2'
'-y+1/2, -x, -z+1/2'
'-x+1/2, z+1/4, y+3/4'
'-x+1/2, -z, -y+1/2'
'z+3/4, -y, x+3/4'
'-z+1/2, -y, -x+1/2'
'x+1/2, y+1/2, z'
'-y+1/2, x+3/4, z+1/4'
'-x+3/4, -y+3/4, z'
'y+3/4, -x+1/2, z+1/4'
'x+3/4, -z+1/2, y+1/4'
'x+1/2, -y+3/4, -z+1/4'
'x+3/4, z+3/4, -y'
'z+3/4, y+3/4, -x'
'-x+3/4, y+1/2, -z+1/4'
'-z+1/2, y+3/4, x+1/4'
'z+1/2, x+1/2, y'
'y+1/2, z+1/2, x'
'-y+3/4, -z+3/4, x'
'z+1/2, -x+3/4, -y+1/4'
'-y+3/4, z+1/2, -x+1/4'
'-z+3/4, -x+3/4, y'
'-z+3/4, x+1/2, -y+1/4'
'y+1/2, -z+3/4, -x+1/4'
'y+3/4, x+3/4, -z'
'-y+1/2, -x+1/2, -z'
'-x+1/2, z+3/4, y+1/4'
'-x+1/2, -z+1/2, -y'
'z+3/4, -y+1/2, x+1/4'
'-z+1/2, -y+1/2, -x'
'-x, -y, -z'
'y, -x-1/4, -z-1/4'
'x-1/4, y-1/4, -z'
'-y-1/4, x, -z-1/4'
'-x-1/4, z, -y-1/4'
'-x, y-1/4, z-1/4'
'-x-1/4, -z-1/4, y'
'-z-1/4, -y-1/4, x'
'x-1/4, -y, z-1/4'
'z, -y-1/4, -x-1/4'
'-z, -x, -y'
'-y, -z, -x'
'y-1/4, z-1/4, -x'
'-z, x-1/4, y-1/4'
'y-1/4, -z, x-1/4'
'z-1/4, x-1/4, -y'
'z-1/4, -x, y-1/4'
'-y, z-1/4, x-1/4'
'-y-1/4, -x-1/4, z'
'y, x, z'
'x, -z-1/4, -y-1/4'
'x, z, y'
'-z-1/4, y, -x-1/4'
'z, y, x'
'-x, -y+1/2, -z+1/2'
'y, -x+1/4, -z+1/4'
'x-1/4, y+1/4, -z+1/2'
'-y-1/4, x+1/2, -z+1/4'
'-x-1/4, z+1/2, -y+1/4'
'-x, y+1/4, z+1/4'
'-x-1/4, -z+1/4, y+1/2'
'-z-1/4, -y+1/4, x+1/2'
'x-1/4, -y+1/2, z+1/4'
'z, -y+1/4, -x+1/4'
'-z, -x+1/2, -y+1/2'
'-y, -z+1/2, -x+1/2'
'y-1/4, z+1/4, -x+1/2'
'-z, x+1/4, y+1/4'
'y-1/4, -z+1/2, x+1/4'
'z-1/4, x+1/4, -y+1/2'
'z-1/4, -x+1/2, y+1/4'
'-y, z+1/4, x+1/4'
'-y-1/4, -x+1/4, z+1/2'
'y, x+1/2, z+1/2'
'x, -z+1/4, -y+1/4'
'x, z+1/2, y+1/2'
'-z-1/4, y+1/2, -x+1/4'
'z, y+1/2, x+1/2'
'-x+1/2, -y, -z+1/2'
'y+1/2, -x-1/4, -z+1/4'
'x+1/4, y-1/4, -z+1/2'
'-y+1/4, x, -z+1/4'
'-x+1/4, z, -y+1/4'
'-x+1/2, y-1/4, z+1/4'
'-x+1/4, -z-1/4, y+1/2'
'-z+1/4, -y-1/4, x+1/2'
'x+1/4, -y, z+1/4'
'z+1/2, -y-1/4, -x+1/4'
'-z+1/2, -x, -y+1/2'
'-y+1/2, -z, -x+1/2'
'y+1/4, z-1/4, -x+1/2'
'-z+1/2, x-1/4, y+1/4'
'y+1/4, -z, x+1/4'
'z+1/4, x-1/4, -y+1/2'
'z+1/4, -x, y+1/4'
'-y+1/2, z-1/4, x+1/4'
'-y+1/4, -x-1/4, z+1/2'
'y+1/2, x, z+1/2'
'x+1/2, -z-1/4, -y+1/4'
'x+1/2, z, y+1/2'
'-z+1/4, y, -x+1/4'
'z+1/2, y, x+1/2'
'-x+1/2, -y+1/2, -z'
'y+1/2, -x+1/4, -z-1/4'
'x+1/4, y+1/4, -z'
'-y+1/4, x+1/2, -z-1/4'
'-x+1/4, z+1/2, -y-1/4'
'-x+1/2, y+1/4, z-1/4'
'-x+1/4, -z+1/4, y'
'-z+1/4, -y+1/4, x'
'x+1/4, -y+1/2, z-1/4'
'z+1/2, -y+1/4, -x-1/4'
'-z+1/2, -x+1/2, -y'
'-y+1/2, -z+1/2, -x'
'y+1/4, z+1/4, -x'
'-z+1/2, x+1/4, y-1/4'
'y+1/4, -z+1/2, x-1/4'
'z+1/4, x+1/4, -y'
'z+1/4, -x+1/2, y-1/4'
'-y+1/2, z+1/4, x-1/4'
'-y+1/4, -x+1/4, z'
'y+1/2, x+1/2, z'
'x+1/2, -z+1/4, -y-1/4'
'x+1/2, z+1/2, y'
'-z+1/4, y+1/2, -x-1/4'
'z+1/2, y+1/2, x'

loop_
_atom_site_label
_atom_site_type_symbol
_atom_site_fract_x
_atom_site_fract_y
_atom_site_fract_z
_atom_site_U_iso_or_equiv
_atom_site_adp_type
_atom_site_occupancy
_atom_site_site_symmetry_order
_atom_site_calc_flag
_atom_site_refinement_flags_posn
_atom_site_refinement_flags_adp
_atom_site_refinement_flags_occupancy
Hf1 Hf 0.18703(2) 0.6250 0.1250 0.0325(4) Uani 1 4 d S TU P
F1 F 0.3923(5) 0.8092(4) 0.0958(6) 0.235(9) Uani 1 1 d . U .
O1 O 0.2148(2) 0.6729(2) 0.1254(2) 0.058(2) Uani 1 1 d . U .
O2 O 0.1551(4) 0.6551(4) 0.0949(4) 0.069(6) Uani 1 6 d S TU P
O3 O 0.1568(3) 0.6568(3) 0.1568(3) 0.048(5) Uani 1 6 d S TU P
C1 C 0.2028(4) 0.7028(4) 0.1211(7) 0.083(8) Uani 1 2 d S TU P
C2 C 0.2298(4) 0.7298(4) 0.1182(5) 0.064(6) Uani 1 2 d S TU P
C3 C 0.2650(4) 0.7196(5) 0.1172(6) 0.112(8) Uani 1 1 d . U .
H3 H 0.2710 0.6966 0.1190 0.134 Uiso 1 1 calc R . .
C4 C 0.2902(5) 0.7445(5) 0.1135(6) 0.140(10) Uani 1 1 d . U .
H4 H 0.3134 0.7389 0.1132 0.168 Uiso 1 1 calc R . .
C5 C 0.2790(5) 0.7790(5) 0.1103(9) 0.113(11) Uani 1 2 d S TU P
C6 C 0.3050(5) 0.8050(5) 0.1058(10) 0.142(13) Uani 1 2 d DS TU P
C7 C 0.3258(5) 0.8258(5) 0.1042(14) 0.22(2) Uani 1 2 d DS TU P
C8 C 0.3501(3) 0.8501(3) 0.0959(7) 0.21(2) Uani 1 2 d DS TU P
C9 C 0.3840(2) 0.8416(3) 0.0959(7) 0.186(13) Uani 1 1 d D U .

loop_
_atom_site_aniso_label
_atom_site_aniso_U_11
_atom_site_aniso_U_22
_atom_site_aniso_U_33
_atom_site_aniso_U_23
_atom_site_aniso_U_13
_atom_site_aniso_U_12
Hf1 0.0302(6) 0.0336(5) 0.0336(5) 0.0005(5) 0.000 0.000
F1 0.213(14) 0.133(11) 0.36(3) 0.018(14) 0.008(15) -0.022(12)
O1 0.068(6) 0.048(4) 0.057(6) -0.003(4) 0.014(5) -0.015(4)
O2 0.069(6) 0.069(6) 0.069(6) -0.016(6) -0.016(6) 0.016(6)
O3 0.048(5) 0.048(5) 0.048(5) 0.012(5) 0.012(5) 0.012(5)
C1 0.058(5) 0.058(5) 0.13(2) 0.005(6) 0.005(6) -0.014(6)
C2 0.063(6) 0.063(6) 0.065(15) 0.003(5) 0.003(5) -0.018(6)
C3 0.063(7) 0.071(9) 0.20(2) -0.003(10) 0.005(7) -0.017(6)
C4 0.077(9) 0.078(8) 0.26(3) 0.009(10) 0.007(10) -0.022(7)
C5 0.072(7) 0.072(7) 0.19(3) 0.001(9) 0.001(9) -0.020(8)
C6 0.090(11) 0.090(11) 0.25(4) 0.005(9) 0.005(9) -0.038(12)
C7 0.135(16) 0.135(16) 0.40(6) 0.013(10) 0.013(10) -0.078(17)
C8 0.118(10) 0.118(10) 0.40(6) 0.014(13) 0.014(13) -0.059(11)
C9 0.126(12) 0.122(13) 0.31(4) 0.020(16) 0.011(12) -0.052(11)

loop_
_atom_type_symbol
_atom_type_description
_atom_type_scat_dispersion_real
_atom_type_scat_dispersion_imag
_atom_type_scat_source
C C 0.0033 0.0016 'International Tables Vol C Tables 4.2.6.8 and 6.1.1.4'
H H 0.0000 0.0000 'International Tables Vol C Tables 4.2.6.8 and 6.1.1.4'
F F 0.0171 0.0103 'International Tables Vol C Tables 4.2.6.8 and 6.1.1.4'
Hf Hf -0.5830 6.1852 'International Tables Vol C Tables 4.2.6.8 and 6.1.1.4'
O O 0.0106 0.0060 'International Tables Vol C Tables 4.2.6.8 and 6.1.1.4'

loop_
_geom_angle_atom_site_label_1
_geom_angle_atom_site_label_2
_geom_angle_atom_site_label_3
_geom_angle
_geom_angle_site_symmetry_1
_geom_angle_site_symmetry_3
Hf1 Hf1 Hf1 60.0 146_465 130_565
Hf1 Hf1 Hf1 60.0 124_655 176_565
Hf1 Hf1 Hf1 60.0 146_465 176_565
Hf1 Hf1 Hf1 60.0 130_565 124_655
Hf1 Hf1 Hf1 90.0 146_465 124_655
Hf1 Hf1 Hf1 90.0 130_565 176_565
O1 Hf1 Hf1 165.1(3) 142_554 130_565
O1 Hf1 Hf1 75.1(3) 6_565 146_465
O1 Hf1 Hf1 110.5(2) 142_554 124_655
O1 Hf1 Hf1 110.5(2) 117_566 146_465
O1 Hf1 Hf1 75.1(3) . 124_655
O1 Hf1 Hf1 165.1(3) 6_565 124_655
O1 Hf1 Hf1 75.1(3) 142_554 176_565
O1 Hf1 Hf1 110.5(2) 6_565 130_565
O1 Hf1 Hf1 111.1(3) 6_565 176_565
O1 Hf1 Hf1 110.5(2) . 176_565
O1 Hf1 Hf1 111.1(3) . 130_565
O1 Hf1 Hf1 75.1(3) 117_566 130_565
O1 Hf1 Hf1 111.1(3) 117_566 124_655
O1 Hf1 Hf1 165.1(3) . 146_465
O1 Hf1 Hf1 165.1(3) 117_566 176_565
O1 Hf1 Hf1 111.1(3) 142_554 146_465
O1 Hf1 O1 119.8(5) . 6_565
O1 Hf1 O1 74.7(5) . 142_554
O1 Hf1 O1 74.7(5) 117_566 6_565
O1 Hf1 O1 119.8(5) 142_554 117_566
O1 Hf1 O1 76.1(5) 142_554 6_565
O1 Hf1 O1 76.1(5) . 117_566
O2 Hf1 Hf1 88.6(6) . 146_465
O2 Hf1 Hf1 34.5(3) 146_465 176_565
O2 Hf1 Hf1 88.6(6) 146_465 130_565
O2 Hf1 Hf1 88.6(6) 146_465 124_655
O2 Hf1 Hf1 34.5(3) . 130_565
O2 Hf1 Hf1 88.6(6) . 176_565
O2 Hf1 Hf1 34.5(3) 146_465 146_465
O2 Hf1 Hf1 34.5(3) . 124_655
O2 Hf1 O1 79.4(6) 146_465 6_565
O2 Hf1 O1 141.9(2) . 6_565
O2 Hf1 O1 79.4(6) 146_465 142_554
O2 Hf1 O1 141.9(2) 146_465 .
O2 Hf1 O1 141.9(2) . 142_554
O2 Hf1 O1 79.4(6) . .
O2 Hf1 O1 141.9(2) 146_465 117_566
O2 Hf1 O1 79.4(6) . 117_566
O2 Hf1 O2 106.3(13) . 146_465
O2 Hf1 O3 70.5(4) . .
O2 Hf1 O3 70.5(4) . 146_465
O2 Hf1 O3 70.5(4) 146_465 .
O2 Hf1 O3 70.5(4) 146_465 146_465
O3 Hf1 Hf1 91.2(5) . 146_465
O3 Hf1 Hf1 91.2(5) . 130_565
O3 Hf1 Hf1 36.0(3) . 176_565
O3 Hf1 Hf1 91.2(5) 146_465 124_655
O3 Hf1 Hf1 36.0(3) . 124_655
O3 Hf1 Hf1 36.0(3) 146_465 130_565
O3 Hf1 Hf1 36.0(3) 146_465 146_465
O3 Hf1 Hf1 91.2(5) 146_465 176_565
O3 Hf1 O1 76.6(5) . .
O3 Hf1 O1 76.6(5) . 142_554
O3 Hf1 O1 142.3(3) 146_465 142_554
O3 Hf1 O1 76.6(5) 146_465 117_566
O3 Hf1 O1 142.3(3) . 117_566
O3 Hf1 O1 142.3(3) . 6_565
O3 Hf1 O1 76.6(5) 146_465 6_565
O3 Hf1 O1 142.3(3) 146_465 .
O3 Hf1 O3 112.2(11) . 146_465
C1 O1 Hf1 127.6(12) . .
Hf1 O2 Hf1 111.0(6) 124_655 .
Hf1 O2 Hf1 111.0(6) 130_565 .
Hf1 O2 Hf1 111.0(6) 130_565 124_655
Hf1 O3 Hf1 108.1(6) 124_655 .
Hf1 O3 Hf1 108.1(6) 176_565 .
Hf1 O3 Hf1 108.0(6) 124_655 176_565
O1 C1 O1 131(2) . 188_455
O1 C1 C2 113.5(10) 188_455 .
O1 C1 C2 113.5(10) . .
C3 C2 C1 119.0(11) . .
C3 C2 C1 119.0(11) 188_455 .
C3 C2 C3 122(2) . 188_455
C2 C3 H3 120.4 . .
C4 C3 C2 119(2) . .
C4 C3 H3 120.4 . .
C3 C4 H4 121.5 . .
C3 C4 C5 117(2) . .
C5 C4 H4 121.5 . .
C4 C5 C4 125(3) . 188_455
C4 C5 C6 117.3(13) 188_455 .
C4 C5 C6 117.3(13) . .
C7 C6 C5 176(5) . .
C6 C7 C8 170(6) . .
C9 C8 C7 119.9(8) 188_455 .
C9 C8 C7 119.9(8) . .
C9 C8 C9 118.3(16) 188_455 .
F1 C9 C8 118.7(13) . .
F1 C9 C9 120.5(9) . 187_665
C9 C9 C8 120.8(8) 187_665 .

loop_
_geom_bond_atom_site_label_1
_geom_bond_atom_site_label_2
_geom_bond_distance
_geom_bond_site_symmetry_2
Hf1 Hf1 3.4939(18) 130_565
Hf1 Hf1 3.4939(18) 124_655
Hf1 Hf1 3.4939(18) 176_565
Hf1 Hf1 3.4939(18) 146_465
Hf1 O1 2.205(9) 6_565
Hf1 O1 2.205(9) 117_566
Hf1 O1 2.205(9) 142_554
Hf1 O1 2.205(9) .
Hf1 O2 2.120(8) 146_465
Hf1 O2 2.120(8) .
Hf1 O3 2.159(8) 146_465
Hf1 O3 2.159(8) .
F1 C9 1.33(2) .
O1 C1 1.295(13) .
O2 Hf1 2.119(8) 130_565
O2 Hf1 2.119(8) 124_655
O3 Hf1 2.159(8) 124_655
O3 Hf1 2.159(8) 176_565
C1 O1 1.295(13) 188_455
C1 C2 1.52(3) .
C2 C3 1.46(2) 188_455
C2 C3 1.46(2) .
C3 H3 0.9500 .
C3 C4 1.42(2) .
C4 H4 0.9500 .
C4 C5 1.45(2) .
C5 C4 1.45(2) 188_455
C5 C6 1.47(3) .
C6 C7 1.173(18) .
C7 C8 1.41(3) .
C8 C9 1.392(16) .
C8 C9 1.392(16) 188_455
C9 C9 1.377(19) 187_665

loop_
_geom_torsion_atom_site_label_1
_geom_torsion_atom_site_label_2
_geom_torsion_atom_site_label_3
_geom_torsion_atom_site_label_4
_geom_torsion
_geom_torsion_site_symmetry_1
_geom_torsion_site_symmetry_4
Hf1 O1 C1 O1 23(4) . 188_455
Hf1 O1 C1 C2 -172.1(12) . .
O1 C1 C2 C3 173(2) 188_455 .
O1 C1 C2 C3 6(3) . .
O1 C1 C2 C3 -6(3) 188_455 188_455
O1 C1 C2 C3 -173(2) . 188_455
C1 C2 C3 C4 178(2) . .
C2 C3 C4 C5 -1(4) . .
C3 C2 C3 C4 -3(4) 188_455 .
C3 C4 C5 C4 6(5) . 188_455
C3 C4 C5 C6 -179(3) . .
C6 C7 C8 C9 98.0(17) . 188_455
C6 C7 C8 C9 -98.0(17) . .
C7 C8 C9 F1 16(3) . .
C7 C8 C9 C9 -164(3) . 187_665
C9 C8 C9 F1 -179.9(19) 188_455 .
C9 C8 C9 C9 -0.1(10) 188_455 187_665

loop_
_platon_squeeze_void_nr
_platon_squeeze_void_average_x
_platon_squeeze_void_average_y
_platon_squeeze_void_average_z
_platon_squeeze_void_volume
_platon_squeeze_void_count_electrons
_platon_squeeze_void_content
1 -0.003 -0.006 -0.003 37905 19375 ' '
2 0.500 0.000 0.000 189 26 ' '
3 0.750 0.000 0.250 189 26 ' '
4 0.000 0.000 0.500 189 26 ' '
5 0.250 0.000 0.750 189 26 ' '
6 0.750 0.250 0.000 189 26 ' '
7 0.500 0.250 0.250 189 26 ' '
8 0.250 0.250 0.500 189 26 ' '
9 0.000 0.250 0.750 189 26 ' '
10 0.250 0.500 0.250 189 26 ' '
11 0.500 0.500 0.500 189 26 ' '
12 0.750 0.500 0.750 189 26 ' '
13 1.000 0.500 1.000 189 26 ' '
14 0.250 0.750 0.000 189 26 ' '
15 0.000 0.750 0.250 189 26 ' '
16 0.750 0.750 0.500 189 26 ' '
17 0.500 0.750 0.750 189 26 ' '
